data_2023548
loop_
_publ_author_name
'El Moutaouakil Ala Allah, Abderrazzak'
'Massera, Chiara'
'Alsubari, Abdulsalam'
'Mague, Joel T.'
'Ramli, Youssef'

_publ_section_title
;
 Synthesis, crystal structure and Hirshfeld surface analysis of
 2-(ethylsulfanyl)-3-(2-methylpropyl)-5,5-diphenyl-4,5-dihydro-3H-imidazol-4-one
;
_journal_coeditor_code VM2335
_journal_issue 10
_journal_name_full 'Acta Crystallographica Section E Crystallographic Communications'
_journal_paper_doi 10.1107/S2056989026008790
_journal_volume 82
_journal_year 2026
_chemical_formula_iupac 'C21 H24 N2 O S'
_chemical_formula_moiety 'C21 H24 N2 O S'
_chemical_formula_sum 'C21 H24 N2 O S'
_chemical_formula_weight 352.48
_chemical_name_systematic 2-(Ethylsulfanyl)-3-(2-methylpropyl)-5,5-diphenyl-4,5-dihydro-3<i>H</i>-imidazol-4-one
_space_group_crystal_system monoclinic
_space_group_IT_number 14
_space_group_name_Hall '-P 2yn'
_space_group_name_H-M_alt 'P 1 21/n 1'
_atom_sites_solution_hydrogens geom
_atom_sites_solution_primary dual
_atom_sites_solution_secondary difmap
_audit_creation_method SHELXL-2019/3
_cell_angle_alpha 90
_cell_angle_beta 93.6270(10)
_cell_angle_gamma 90
_cell_formula_units_Z 4
_cell_length_a 12.7849(4)
_cell_length_b 10.1770(4)
_cell_length_c 14.4793(5)
_cell_measurement_reflns_used 876
_cell_measurement_temperature 200(2)
_cell_measurement_theta_max 28.295
_cell_measurement_theta_min 2.061
_cell_volume 1880.16(11)
_computing_cell_refinement
;
SAINT V8.38A (Bruker, 2016)
;
_computing_data_collection
;
APEX5 (Bruker, 2016)
;
_computing_data_reduction
;
SAINT V8.38A (Bruker, 2016)
;
_computing_molecular_graphics
;
<i>DIAMOND</i> (Brandenburg & Putz, 2012)
;
_computing_publication_material
;
WinGX (Farrugia, 2012), publCIF (Westrip, 2010) and
enCIFer (Allen <i>et al.</i>, 2004)
;
_computing_structure_refinement
;
<i>SHELXL2019/3</i> (Sheldrick, 2015<i>b</i>)
;
_computing_structure_solution
;
<i>SHELXT2018/2 </i>(Sheldrick, 2015<i>a</i>)
;
_diffrn_ambient_temperature 200(2)
_diffrn_measured_fraction_theta_full 0.999
_diffrn_measured_fraction_theta_max 0.999
_diffrn_measurement_device_type 'Bruker D8 Venture PhotonIII'
_diffrn_measurement_method 'phi & omega scan'
_diffrn_radiation_monochromator graphite
_diffrn_radiation_type MoK\a
_diffrn_radiation_wavelength 0.71073
_diffrn_reflns_av_R_equivalents 0.0842
_diffrn_reflns_av_unetI/netI 0.0577
_diffrn_reflns_limit_h_max 17
_diffrn_reflns_limit_h_min -15
_diffrn_reflns_limit_k_max 13
_diffrn_reflns_limit_k_min -13
_diffrn_reflns_limit_l_max 19
_diffrn_reflns_limit_l_min -17
_diffrn_reflns_number 31797
_diffrn_reflns_theta_full 28.250
_diffrn_reflns_theta_max 28.295
_diffrn_reflns_theta_min 2.061
_diffrn_source 'fine-focus sealed tube'
_exptl_absorpt_coefficient_mu 0.183
_exptl_absorpt_correction_T_max 0.7457
_exptl_absorpt_correction_T_min 0.3676
_exptl_absorpt_correction_type multi-scan
_exptl_absorpt_process_details
;
(SADABS; Krause <i>et al</i>., 2015)
;
_exptl_crystal_colour colourless
_exptl_crystal_density_diffrn 1.245
_exptl_crystal_density_method 'not measured'
_exptl_crystal_description prismatic
_exptl_crystal_F_000 752
_exptl_crystal_size_max 0.5
_exptl_crystal_size_mid 0.2
_exptl_crystal_size_min 0.18
_refine_diff_density_max 0.371
_refine_diff_density_min -0.343
_refine_ls_extinction_method none
_refine_ls_goodness_of_fit_ref 1.053
_refine_ls_hydrogen_treatment constr
_refine_ls_matrix_type full
_refine_ls_number_parameters 229
_refine_ls_number_reflns 4662
_refine_ls_number_restraints 0
_refine_ls_restrained_S_all 1.053
_refine_ls_R_factor_all 0.0650
_refine_ls_R_factor_gt 0.0492
_refine_ls_shift/su_max 0.001
_refine_ls_shift/su_mean 0.000
_refine_ls_structure_factor_coef Fsqd
_refine_ls_weighting_details 'w=1/[\s^2^(Fo^2^)+(0.0615P)^2^+0.5162P] where P=(Fo^2^+2Fc^2^)/3'
_refine_ls_weighting_scheme calc
_refine_ls_wR_factor_gt 0.1236
_refine_ls_wR_factor_ref 0.1342
_reflns_number_gt 3601
_reflns_number_total 4662
_reflns_threshold_expression 'I > 2\s(I)'
_cod_data_source_file vm2335.cif
_cod_data_source_block I
_cod_original_sg_symbol_H-M 'P 21/n'
_cod_database_code 2023548
_shelx_space_group_comment
;
The symmetry employed for this shelxl refinement is uniquely defined
by the following loop, which should always be used as a source of
symmetry information in preference to the above space-group names.
They are only intended as comments.
;

loop_
_space_group_symop_operation_xyz
'x, y, z'
'-x+1/2, y+1/2, -z+1/2'
'-x, -y, -z'
'x-1/2, -y-1/2, z-1/2'

loop_
_atom_site_type_symbol
_atom_site_label
_atom_site_fract_x
_atom_site_fract_y
_atom_site_fract_z
_atom_site_U_iso_or_equiv
_atom_site_adp_type
_atom_site_calc_flag
_atom_site_occupancy
_atom_site_disorder_assembly
_atom_site_disorder_group
N N1 0.54858(11) 0.66344(13) 0.60206(9) 0.0278(3) Uani d 1 . .
N N2 0.39377(10) 0.58903(13) 0.65127(8) 0.0274(3) Uani d 1 . .
O O1 0.66318(9) 0.62966(12) 0.72927(8) 0.0342(3) Uani d 1 . .
S S1 0.38764(3) 0.67250(4) 0.47352(3) 0.03519(15) Uani d 1 . .
C C1 0.44178(13) 0.63817(15) 0.58436(10) 0.0271(3) Uani d 1 . .
C C2 0.57631(12) 0.62265(15) 0.69077(10) 0.0269(3) Uani d 1 . .
C C3 0.47439(12) 0.57100(15) 0.72888(10) 0.0258(3) Uani d 1 . .
C C4 0.25214(14) 0.6282(2) 0.48617(12) 0.0411(4) Uani d 1 . .
H H4A 0.248702 0.542891 0.518714 0.049 Uiso calc 1 . .
H H4B 0.218197 0.695522 0.523524 0.049 Uiso calc 1 . .
C C5 0.19510(14) 0.6182(2) 0.39164(12) 0.0412(4) Uani d 1 . .
H H5A 0.120318 0.603126 0.398735 0.062 Uiso calc 1 . .
H H5B 0.223838 0.544775 0.357484 0.062 Uiso calc 1 . .
H H5C 0.204193 0.700076 0.357489 0.062 Uiso calc 1 . .
C C6 0.62030(13) 0.72361(16) 0.53972(11) 0.0324(4) Uani d 1 . .
H H6A 0.607960 0.684392 0.477409 0.039 Uiso calc 1 . .
H H6B 0.693230 0.702931 0.562056 0.039 Uiso calc 1 . .
C C7 0.60814(14) 0.87310(17) 0.53198(11) 0.0335(4) Uani d 1 . .
H H7A 0.534360 0.891899 0.508664 0.040 Uiso calc 1 . .
C C8 0.6265(2) 0.9401(2) 0.62452(14) 0.0579(6) Uani d 1 . .
H H8A 0.577319 0.905350 0.667684 0.087 Uiso calc 1 . .
H H8B 0.615534 1.034913 0.617007 0.087 Uiso calc 1 . .
H H8C 0.698502 0.923590 0.648995 0.087 Uiso calc 1 . .
C C9 0.6801(2) 0.9259(2) 0.46124(17) 0.0642(7) Uani d 1 . .
H H9A 0.666652 0.879137 0.402507 0.096 Uiso calc 1 . .
H H9B 0.753260 0.912580 0.483756 0.096 Uiso calc 1 . .
H H9C 0.666918 1.019901 0.451788 0.096 Uiso calc 1 . .
C C10 0.45030(12) 0.65603(15) 0.81209(10) 0.0257(3) Uani d 1 . .
C C11 0.38800(13) 0.76706(16) 0.80080(11) 0.0315(4) Uani d 1 . .
H H11 0.357788 0.789197 0.741197 0.038 Uiso calc 1 . .
C C12 0.36958(15) 0.84610(18) 0.87632(12) 0.0377(4) Uani d 1 . .
H H12 0.326397 0.921698 0.868114 0.045 Uiso calc 1 . .
C C13 0.41353(15) 0.81557(18) 0.96311(12) 0.0379(4) Uani d 1 . .
H H13 0.400307 0.869573 1.014598 0.045 Uiso calc 1 . .
C C14 0.47704(15) 0.70581(18) 0.97485(11) 0.0379(4) Uani d 1 . .
H H14 0.508293 0.685140 1.034349 0.046 Uiso calc 1 . .
C C15 0.49503(14) 0.62613(17) 0.89990(10) 0.0323(4) Uani d 1 . .
H H15 0.538165 0.550538 0.908400 0.039 Uiso calc 1 . .
C C16 0.48008(12) 0.42469(15) 0.75309(9) 0.0252(3) Uani d 1 . .
C C17 0.57366(13) 0.35568(17) 0.76168(10) 0.0302(4) Uani d 1 . .
H H17 0.637946 0.400188 0.754477 0.036 Uiso calc 1 . .
C C18 0.57412(14) 0.22169(17) 0.78077(11) 0.0350(4) Uani d 1 . .
H H18 0.638608 0.175096 0.785975 0.042 Uiso calc 1 . .
C C19 0.48140(15) 0.15620(17) 0.79216(12) 0.0379(4) Uani d 1 . .
H H19 0.481744 0.064505 0.804451 0.046 Uiso calc 1 . .
C C20 0.38766(14) 0.22508(18) 0.78555(13) 0.0386(4) Uani d 1 . .
H H20 0.323665 0.180729 0.794339 0.046 Uiso calc 1 . .
C C21 0.38704(13) 0.35831(17) 0.76619(12) 0.0339(4) Uani d 1 . .
H H21 0.322500 0.404829 0.761809 0.041 Uiso calc 1 . .

loop_
_atom_site_aniso_label
_atom_site_aniso_U_11
_atom_site_aniso_U_22
_atom_site_aniso_U_33
_atom_site_aniso_U_12
_atom_site_aniso_U_13
_atom_site_aniso_U_23
N1 0.0326(7) 0.0267(7) 0.0245(6) -0.0009(5) 0.0045(5) 0.0011(5)
N2 0.0309(7) 0.0293(7) 0.0217(6) 0.0022(5) -0.0012(5) 0.0019(5)
O1 0.0283(6) 0.0370(7) 0.0371(6) -0.0009(5) 0.0003(5) 0.0014(5)
S1 0.0438(3) 0.0392(3) 0.0220(2) -0.00504(18) -0.00225(17) 0.00514(16)
C1 0.0353(9) 0.0224(8) 0.0233(7) 0.0021(6) 0.0003(6) -0.0016(6)
C2 0.0308(8) 0.0235(8) 0.0265(7) 0.0025(6) 0.0027(6) -0.0020(6)
C3 0.0276(8) 0.0285(8) 0.0212(7) 0.0017(6) 0.0005(6) 0.0012(6)
C4 0.0395(10) 0.0547(12) 0.0287(8) -0.0013(8) -0.0010(7) 0.0025(8)
C5 0.0389(10) 0.0498(11) 0.0342(9) 0.0050(8) -0.0029(7) -0.0003(8)
C6 0.0378(9) 0.0303(9) 0.0302(8) 0.0005(7) 0.0112(7) 0.0009(6)
C7 0.0380(9) 0.0304(9) 0.0323(8) 0.0002(7) 0.0051(7) 0.0024(7)
C8 0.0931(17) 0.0360(11) 0.0438(11) -0.0006(11) -0.0015(11) -0.0059(9)
C9 0.0847(17) 0.0424(12) 0.0696(15) -0.0062(11) 0.0369(13) 0.0097(10)
C10 0.0269(8) 0.0272(8) 0.0232(7) -0.0014(6) 0.0023(6) 0.0007(6)
C11 0.0342(9) 0.0318(9) 0.0284(7) 0.0037(7) 0.0019(6) 0.0014(6)
C12 0.0426(10) 0.0323(9) 0.0385(9) 0.0065(7) 0.0055(8) -0.0023(7)
C13 0.0483(11) 0.0348(10) 0.0314(8) -0.0024(8) 0.0087(7) -0.0057(7)
C14 0.0505(11) 0.0393(10) 0.0237(7) -0.0003(8) -0.0006(7) 0.0005(7)
C15 0.0400(9) 0.0315(9) 0.0251(7) 0.0030(7) 0.0002(6) 0.0016(6)
C16 0.0306(8) 0.0260(8) 0.0187(6) 0.0012(6) -0.0002(6) -0.0004(5)
C17 0.0306(8) 0.0342(9) 0.0262(7) 0.0026(7) 0.0045(6) 0.0005(6)
C18 0.0397(10) 0.0335(9) 0.0319(8) 0.0089(7) 0.0028(7) 0.0015(7)
C19 0.0513(11) 0.0274(9) 0.0348(9) 0.0002(8) -0.0002(8) 0.0008(7)
C20 0.0373(10) 0.0351(10) 0.0428(9) -0.0073(7) -0.0028(7) 0.0050(7)
C21 0.0299(9) 0.0334(9) 0.0379(9) 0.0009(7) -0.0016(7) 0.0034(7)

loop_
_atom_type_symbol
_atom_type_description
_atom_type_scat_dispersion_real
_atom_type_scat_dispersion_imag
_atom_type_scat_source
C C 0.0033 0.0016 'International Tables Vol C Tables 4.2.6.8 and 6.1.1.4'
H H 0.0000 0.0000 'International Tables Vol C Tables 4.2.6.8 and 6.1.1.4'
N N 0.0061 0.0033 'International Tables Vol C Tables 4.2.6.8 and 6.1.1.4'
O O 0.0106 0.0060 'International Tables Vol C Tables 4.2.6.8 and 6.1.1.4'
S S 0.1246 0.1234 'International Tables Vol C Tables 4.2.6.8 and 6.1.1.4'

loop_
_geom_angle_atom_site_label_1
_geom_angle_atom_site_label_2
_geom_angle_atom_site_label_3
_geom_angle_site_symmetry_1
_geom_angle_site_symmetry_3
_geom_angle
_geom_angle_publ_flag
C2 N1 C1 . . 107.87(13) ?
C2 N1 C6 . . 124.67(13) ?
C1 N1 C6 . . 127.45(13) ?
C1 N2 C3 . . 106.10(13) ?
C1 S1 C4 . . 100.59(8) ?
N2 C1 N1 . . 116.28(13) ?
N2 C1 S1 . . 126.40(12) ?
N1 C1 S1 . . 117.30(11) ?
O1 C2 N1 . . 125.88(15) ?
O1 C2 C3 . . 128.80(14) ?
N1 C2 C3 . . 105.30(12) ?
N2 C3 C16 . . 108.29(12) ?
N2 C3 C10 . . 111.14(12) ?
C16 C3 C10 . . 112.26(12) ?
N2 C3 C2 . . 104.42(11) ?
C16 C3 C2 . . 112.66(12) ?
C10 C3 C2 . . 107.83(12) ?
C5 C4 S1 . . 109.56(13) ?
C5 C4 H4A . . 109.8 ?
S1 C4 H4A . . 109.8 ?
C5 C4 H4B . . 109.8 ?
S1 C4 H4B . . 109.8 ?
H4A C4 H4B . . 108.2 ?
C4 C5 H5A . . 109.5 ?
C4 C5 H5B . . 109.5 ?
H5A C5 H5B . . 109.5 ?
C4 C5 H5C . . 109.5 ?
H5A C5 H5C . . 109.5 ?
H5B C5 H5C . . 109.5 ?
N1 C6 C7 . . 113.35(13) ?
N1 C6 H6A . . 108.9 ?
C7 C6 H6A . . 108.9 ?
N1 C6 H6B . . 108.9 ?
C7 C6 H6B . . 108.9 ?
H6A C6 H6B . . 107.7 ?
C8 C7 C9 . . 111.88(18) ?
C8 C7 C6 . . 111.99(15) ?
C9 C7 C6 . . 109.72(15) ?
C8 C7 H7A . . 107.7 ?
C9 C7 H7A . . 107.7 ?
C6 C7 H7A . . 107.7 ?
C7 C8 H8A . . 109.5 ?
C7 C8 H8B . . 109.5 ?
H8A C8 H8B . . 109.5 ?
C7 C8 H8C . . 109.5 ?
H8A C8 H8C . . 109.5 ?
H8B C8 H8C . . 109.5 ?
C7 C9 H9A . . 109.5 ?
C7 C9 H9B . . 109.5 ?
H9A C9 H9B . . 109.5 ?
C7 C9 H9C . . 109.5 ?
H9A C9 H9C . . 109.5 ?
H9B C9 H9C . . 109.5 ?
C11 C10 C15 . . 119.01(14) ?
C11 C10 C3 . . 120.71(13) ?
C15 C10 C3 . . 120.21(14) ?
C10 C11 C12 . . 120.25(15) ?
C10 C11 H11 . . 119.9 ?
C12 C11 H11 . . 119.9 ?
C13 C12 C11 . . 120.46(16) ?
C13 C12 H12 . . 119.8 ?
C11 C12 H12 . . 119.8 ?
C12 C13 C14 . . 119.70(16) ?
C12 C13 H13 . . 120.1 ?
C14 C13 H13 . . 120.1 ?
C13 C14 C15 . . 120.06(15) ?
C13 C14 H14 . . 120.0 ?
C15 C14 H14 . . 120.0 ?
C14 C15 C10 . . 120.51(16) ?
C14 C15 H15 . . 119.7 ?
C10 C15 H15 . . 119.7 ?
C17 C16 C21 . . 118.83(15) ?
C17 C16 C3 . . 122.81(14) ?
C21 C16 C3 . . 118.36(14) ?
C16 C17 C18 . . 120.48(16) ?
C16 C17 H17 . . 119.8 ?
C18 C17 H17 . . 119.8 ?
C19 C18 C17 . . 120.31(16) ?
C19 C18 H18 . . 119.8 ?
C17 C18 H18 . . 119.8 ?
C18 C19 C20 . . 119.56(16) ?
C18 C19 H19 . . 120.2 ?
C20 C19 H19 . . 120.2 ?
C21 C20 C19 . . 120.19(16) ?
C21 C20 H20 . . 119.9 ?
C19 C20 H20 . . 119.9 ?
C20 C21 C16 . . 120.61(16) ?
C20 C21 H21 . . 119.7 ?
C16 C21 H21 . . 119.7 ?

loop_
_geom_bond_atom_site_label_1
_geom_bond_atom_site_label_2
_geom_bond_site_symmetry_2
_geom_bond_distance
_geom_bond_publ_flag
N1 C2 . 1.3749(19) ?
N1 C1 . 1.397(2) ?
N1 C6 . 1.461(2) ?
N2 C1 . 1.281(2) ?
N2 C3 . 1.4873(18) ?
O1 C2 . 1.2128(19) ?
S1 C1 . 1.7426(15) ?
S1 C4 . 1.8107(19) ?
C2 C3 . 1.539(2) ?
C3 C16 . 1.530(2) ?
C3 C10 . 1.530(2) ?
C4 C5 . 1.513(2) ?
C4 H4A . 0.9900 ?
C4 H4B . 0.9900 ?
C5 H5A . 0.9800 ?
C5 H5B . 0.9800 ?
C5 H5C . 0.9800 ?
C6 C7 . 1.533(2) ?
C6 H6A . 0.9900 ?
C6 H6B . 0.9900 ?
C7 C8 . 1.509(3) ?
C7 C9 . 1.518(3) ?
C7 H7A . 1.0000 ?
C8 H8A . 0.9800 ?
C8 H8B . 0.9800 ?
C8 H8C . 0.9800 ?
C9 H9A . 0.9800 ?
C9 H9B . 0.9800 ?
C9 H9C . 0.9800 ?
C10 C11 . 1.386(2) ?
C10 C15 . 1.394(2) ?
C11 C12 . 1.390(2) ?
C11 H11 . 0.9500 ?
C12 C13 . 1.379(2) ?
C12 H12 . 0.9500 ?
C13 C14 . 1.385(3) ?
C13 H13 . 0.9500 ?
C14 C15 . 1.386(2) ?
C14 H14 . 0.9500 ?
C15 H15 . 0.9500 ?
C16 C17 . 1.386(2) ?
C16 C21 . 1.391(2) ?
C17 C18 . 1.391(2) ?
C17 H17 . 0.9500 ?
C18 C19 . 1.379(3) ?
C18 H18 . 0.9500 ?
C19 C20 . 1.386(3) ?
C19 H19 . 0.9500 ?
C20 C21 . 1.384(2) ?
C20 H20 . 0.9500 ?
C21 H21 . 0.9500 ?

loop_
_geom_hbond_atom_site_label_D
_geom_hbond_atom_site_label_H
_geom_hbond_atom_site_label_A
_geom_hbond_site_symmetry_A
_geom_hbond_distance_DH
_geom_hbond_distance_HA
_geom_hbond_distance_DA
_geom_hbond_angle_DHA
_geom_hbond_publ_flag
C5 H5<i>A</i> C<i>g</i>2 4_464 0.98 2.90 3.670(2) 136 y
C5 H5<i>C</i> O1 4_575 0.98 2.57 3.487(2) 156 yes
C14 H14 C<i>g</i>3 3_667 0.95 2.79 3.6536(17) 151 y

loop_
_geom_torsion_atom_site_label_1
_geom_torsion_atom_site_label_2
_geom_torsion_atom_site_label_3
_geom_torsion_atom_site_label_4
_geom_torsion_site_symmetry_1
_geom_torsion_site_symmetry_2
_geom_torsion_site_symmetry_3
_geom_torsion_site_symmetry_4
_geom_torsion
_geom_torsion_publ_flag
C3 N2 C1 N1 . . . . -1.77(18) ?
C3 N2 C1 S1 . . . . 176.61(11) ?
C2 N1 C1 N2 . . . . 2.02(19) ?
C6 N1 C1 N2 . . . . -177.34(14) ?
C2 N1 C1 S1 . . . . -176.51(11) ?
C6 N1 C1 S1 . . . . 4.1(2) ?
C4 S1 C1 N2 . . . . 2.86(17) ?
C4 S1 C1 N1 . . . . -178.78(12) ?
C1 N1 C2 O1 . . . . -179.99(15) ?
C6 N1 C2 O1 . . . . -0.6(2) ?
C1 N1 C2 C3 . . . . -1.22(16) ?
C6 N1 C2 C3 . . . . 178.16(13) ?
C1 N2 C3 C16 . . . . -119.41(13) ?
C1 N2 C3 C10 . . . . 116.85(14) ?
C1 N2 C3 C2 . . . . 0.85(16) ?
O1 C2 C3 N2 . . . . 179.00(15) ?
N1 C2 C3 N2 . . . . 0.28(15) ?
O1 C2 C3 C16 . . . . -63.7(2) ?
N1 C2 C3 C16 . . . . 117.56(13) ?
O1 C2 C3 C10 . . . . 60.7(2) ?
N1 C2 C3 C10 . . . . -118.01(13) ?
C1 S1 C4 C5 . . . . -166.01(13) ?
C2 N1 C6 C7 . . . . -102.35(18) ?
C1 N1 C6 C7 . . . . 76.9(2) ?
N1 C6 C7 C8 . . . . 58.9(2) ?
N1 C6 C7 C9 . . . . -176.20(16) ?
N2 C3 C10 C11 . . . . -22.7(2) ?
C16 C3 C10 C11 . . . . -144.20(15) ?
C2 C3 C10 C11 . . . . 91.13(17) ?
N2 C3 C10 C15 . . . . 160.33(14) ?
C16 C3 C10 C15 . . . . 38.87(19) ?
C2 C3 C10 C15 . . . . -85.80(17) ?
C15 C10 C11 C12 . . . . -0.8(2) ?
C3 C10 C11 C12 . . . . -177.78(15) ?
C10 C11 C12 C13 . . . . 0.4(3) ?
C11 C12 C13 C14 . . . . 0.4(3) ?
C12 C13 C14 C15 . . . . -0.9(3) ?
C13 C14 C15 C10 . . . . 0.5(3) ?
C11 C10 C15 C14 . . . . 0.3(2) ?
C3 C10 C15 C14 . . . . 177.31(15) ?
N2 C3 C16 C17 . . . . 130.03(14) ?
C10 C3 C16 C17 . . . . -106.90(16) ?
C2 C3 C16 C17 . . . . 15.06(19) ?
N2 C3 C16 C21 . . . . -49.41(17) ?
C10 C3 C16 C21 . . . . 73.67(17) ?
C2 C3 C16 C21 . . . . -164.37(13) ?
C21 C16 C17 C18 . . . . 1.6(2) ?
C3 C16 C17 C18 . . . . -177.83(14) ?
C16 C17 C18 C19 . . . . -0.6(2) ?
C17 C18 C19 C20 . . . . -0.8(3) ?
C18 C19 C20 C21 . . . . 1.0(3) ?
C19 C20 C21 C16 . . . . 0.0(3) ?
C17 C16 C21 C20 . . . . -1.3(2) ?
C3 C16 C21 C20 . . . . 178.12(15) ?
